data_1509256
loop_
_publ_author_name
'Christos D. Papadopoulos'
'Antonios G. Hatzidimitriou'
'Miguel Quir\'os'
'Michael P. Sigalas'
'Maria Lalia-Kantouri'

_publ_section_title
;
 Synthesis, Characterization, Thermal and Theoretical Studies of
 Cobalt(II) Addition Compounds with 2-Hydroxy-phenones and \a-Diimines.
 Crystal and Molecular Structures of [Co(2-hydroxy-benzophenone)2(bipy)]
 -2-hydoxy-benzophenoneH (3) and [Co(2-hydroxy-benzophenone)2(phen)] (8)
;
_journal_name_full Polyhedron
_journal_page_first 486
_journal_page_last 496
_journal_paper_doi 10.1016/j.poly.2010.11.010
_journal_volume 30
_journal_year 2011
_chemical_formula_moiety 'C38 H26 Co1 N2 O4'
_chemical_formula_sum 'C38 H26 Co N2 O4'
_chemical_formula_weight 633.57
_space_group_IT_number 14
_symmetry_cell_setting monoclinic
_symmetry_Int_Tables_number 14
_symmetry_space_group_name_Hall '-P 2ybc'
_symmetry_space_group_name_H-M 'P 1 21/c 1'
_atom_sites_solution_hydrogens geom
_atom_sites_solution_primary direct
_audit_creation_date 10-11-02
_audit_creation_method CRYSTALS_ver_12.86
_cell_angle_alpha 90
_cell_angle_beta 92.180(10)
_cell_angle_gamma 90
_cell_formula_units_Z 4
_cell_length_a 11.6020(10)
_cell_length_b 17.185(2)
_cell_length_c 16.951(2)
_cell_measurement_reflns_used 3242
_cell_measurement_temperature 295
_cell_measurement_theta_max 23.3
_cell_measurement_theta_min 2.6
_cell_volume 3377.3(6)
_computing_cell_refinement 'Bruker SMART'
_computing_data_collection 'Bruker SMART (Bruker, 1999)'
_computing_data_reduction 'Bruker SAINT (Bruker, 1999)'
_computing_molecular_graphics 'CAMERON (Watkin et al., 1996)'
_computing_publication_material 'CRYSTALS (Betteridge et al., 2003)'
_computing_structure_refinement 'CRYSTALS (Betteridge et al., 2003)'
_computing_structure_solution 'Superflip (Palatinus & Chapuis, 2007)'
_diffrn_ambient_temperature 295
_diffrn_measured_fraction_theta_max 0.999
_diffrn_measurement_device_type 'Bruker SMART APEX CCD system'
_diffrn_measurement_method '\f and \w scans'
_diffrn_radiation_monochromator graphite
_diffrn_radiation_type 'Mo K\a'
_diffrn_radiation_wavelength 0.71073
_diffrn_reflns_limit_h_max 13
_diffrn_reflns_limit_h_min -13
_diffrn_reflns_limit_k_max 20
_diffrn_reflns_limit_k_min 0
_diffrn_reflns_limit_l_max 20
_diffrn_reflns_limit_l_min 0
_diffrn_reflns_number 14178
_diffrn_reflns_theta_max 25.268
_diffrn_reflns_theta_min 1.688
_diffrn_source 'fine focus sealed X-ray tube'
_diffrn_standards_decay_% 0.02
_exptl_absorpt_coefficient_mu 0.549
_exptl_absorpt_correction_T_max 0.893
_exptl_absorpt_correction_T_min 0.821
_exptl_absorpt_correction_type multi-scan
_exptl_absorpt_process_details 'Bruker SADABS (Bruker, 1999)'
_exptl_crystal_colour orange
_exptl_crystal_density_diffrn 1.246
_exptl_crystal_density_method 'not measured'
_exptl_crystal_description prism
_exptl_crystal_F_000 1308
_exptl_crystal_size_max 0.23
_exptl_crystal_size_mid 0.23
_exptl_crystal_size_min 0.21
_refine_diff_density_max 0.38
_refine_diff_density_min -0.35
_refine_ls_extinction_method None
_refine_ls_goodness_of_fit_ref 1.0410
_refine_ls_hydrogen_treatment constr
_refine_ls_matrix_type full
_refine_ls_number_parameters 406
_refine_ls_number_reflns 4309
_refine_ls_number_restraints 0
_refine_ls_R_factor_all 0.0595
_refine_ls_R_factor_gt 0.0549
_refine_ls_shift/su_max 0.000045
_refine_ls_structure_factor_coef Fsqd
_refine_ls_weighting_details
;
Method, part 1, Chebychev polynomial, (Watkin, 1994, Prince, 1982)
[weight] = 1.0/[A~0~*T~0~(x)+A~1~*T~1~(x) ... +A~n-1~]*T~n-1~(x)]
where A~i~ are the Chebychev coefficients listed below and x= Fcalc/Fmax
Method = Robust Weighting (Prince, 1982)
W = [weight] * [1-(deltaF/6*sigmaF)^2^]^2^
A~i~ are:
8.27 11.5 3.44
;
_refine_ls_weighting_scheme calc
_refine_ls_wR_factor_all 0.0758
_refine_ls_wR_factor_gt 0.0586
_refine_ls_wR_factor_ref 0.0602
_reflns_limit_h_max 13
_reflns_limit_h_min -13
_reflns_limit_k_max 20
_reflns_limit_k_min 0
_reflns_limit_l_max 20
_reflns_limit_l_min 0
_reflns_number_gt 4309
_reflns_number_total 6124
_reflns_threshold_expression I>1.0\s(I)
_cod_data_source_file grecia2.cif
_cod_data_source_block 1
_cod_depositor_comments
;
The following automatic conversions were performed:

'_exptl_absorpt_correction_type' value 'Multi-scan' changed to
'multi-scan' according to the built-in table from CIF Core dictionary
named 'cif_core.dic' version 2.4.1 from 2010-06-29.

Automatic conversion script
Id: cif_fix_values 1891 2012-01-12 08:04:46Z andrius 
;
_cod_original_sg_symbol_H-M 'P 21/c'
_cod_original_formula_sum 'C38 H26 Co1 N2 O4'
_cod_database_code 1509256

loop_
_symmetry_equiv_pos_as_xyz
x,y,z
-x,-y,-z
-x,y+1/2,-z+1/2
x,-y+1/2,z+1/2

loop_
_atom_site_label
_atom_site_type_symbol
_atom_site_fract_x
_atom_site_fract_y
_atom_site_fract_z
_atom_site_U_iso_or_equiv
_atom_site_occupancy
_atom_site_adp_type
_atom_site_refinement_flags_posn
Co1 Co 0.76644(2) 0.534619(14) 0.317600(14) 0.0406 1.0000 Uani .
O1 O 0.80266(12) 0.62692(8) 0.25218(8) 0.0488 1.0000 Uani .
O2 O 0.92402(11) 0.48915(8) 0.27687(8) 0.0454 1.0000 Uani .
O3 O 0.73802(12) 0.43078(8) 0.37198(8) 0.0486 1.0000 Uani .
O4 O 0.68539(11) 0.48118(8) 0.21876(8) 0.0446 1.0000 Uani .
N1 N 0.60805(12) 0.56996(9) 0.37047(9) 0.0396 1.0000 Uani .
N2 N 0.83191(14) 0.57416(9) 0.42935(9) 0.0439 1.0000 Uani .
C1 C 0.92431(17) 0.56519(12) 0.15685(11) 0.0457 1.0000 Uani .
C2 C 0.84857(18) 0.62532(12) 0.18077(12) 0.0501 1.0000 Uani .
C3 C 0.8083(2) 0.68285(12) 0.12818(14) 0.0558 1.0000 Uani .
C4 C 0.8534(2) 0.68416(13) 0.05263(13) 0.0574 1.0000 Uani .
C5 C 0.9281(2) 0.62470(12) 0.02873(14) 0.0580 1.0000 Uani .
C6 C 0.9696(2) 0.56757(12) 0.08051(11) 0.0512 1.0000 Uani .
C7 C 0.96738(17) 0.49994(12) 0.21112(11) 0.0472 1.0000 Uani .
C8 C 1.06380(17) 0.44548(11) 0.19327(10) 0.0444 1.0000 Uani .
C9 C 1.17321(18) 0.46994(11) 0.16778(12) 0.0491 1.0000 Uani .
C10 C 1.26025(18) 0.41497(13) 0.15722(14) 0.0547 1.0000 Uani .
C11 C 1.23940(18) 0.33600(14) 0.16664(16) 0.0627 1.0000 Uani .
C12 C 1.13292(19) 0.31142(13) 0.18767(13) 0.0546 1.0000 Uani .
C13 C 1.04647(17) 0.36570(12) 0.20331(12) 0.0477 1.0000 Uani .
C14 C 0.73306(16) 0.34496(12) 0.25616(11) 0.0442 1.0000 Uani .
C15 C 0.75139(15) 0.36109(12) 0.33759(12) 0.0444 1.0000 Uani .
C16 C 0.78905(16) 0.29735(12) 0.38545(13) 0.0499 1.0000 Uani .
C17 C 0.81421(19) 0.22395(12) 0.35208(13) 0.0537 1.0000 Uani .
C18 C 0.80128(16) 0.21159(12) 0.27232(13) 0.0514 1.0000 Uani .
C19 C 0.76307(16) 0.27119(12) 0.22384(13) 0.0494 1.0000 Uani .
C20 C 0.69169(17) 0.40895(12) 0.20116(13) 0.0480 1.0000 Uani .
C21 C 0.63317(18) 0.38594(11) 0.12329(12) 0.0489 1.0000 Uani .
C22 C 0.55180(18) 0.32465(12) 0.11350(13) 0.0500 1.0000 Uani .
C23 C 0.4964(2) 0.31227(16) 0.04038(14) 0.0668 1.0000 Uani .
C24 C 0.5258(2) 0.35622(15) -0.02550(15) 0.0695 1.0000 Uani .
C25 C 0.6068(2) 0.41577(15) -0.01531(14) 0.0689 1.0000 Uani .
C26 C 0.6572(2) 0.43378(15) 0.06032(12) 0.0655 1.0000 Uani .
C27 C 0.49377(16) 0.56251(12) 0.34350(13) 0.0486 1.0000 Uani .
C28 C 0.40188(19) 0.58483(14) 0.38865(14) 0.0583 1.0000 Uani .
C29 C 0.42504(18) 0.60932(14) 0.46542(14) 0.0595 1.0000 Uani .
C30 C 0.53862(19) 0.61545(14) 0.49319(12) 0.0531 1.0000 Uani .
C31 C 0.5593(2) 0.64159(13) 0.57032(12) 0.0573 1.0000 Uani .
C32 C 0.6763(2) 0.64336(13) 0.59900(12) 0.0577 1.0000 Uani .
C33 C 0.7642(2) 0.62336(13) 0.55054(13) 0.0551 1.0000 Uani .
C34 C 0.8797(2) 0.62646(14) 0.58059(15) 0.0638 1.0000 Uani .
C35 C 0.97112(18) 0.60585(13) 0.53228(14) 0.0567 1.0000 Uani .
C36 C 0.94733(17) 0.57790(12) 0.45591(12) 0.0478 1.0000 Uani .
C37 C 0.74478(17) 0.59941(11) 0.47383(12) 0.0470 1.0000 Uani .
C38 C 0.62945(17) 0.59287(12) 0.44607(11) 0.0458 1.0000 Uani .
H46 H 1.0107 0.5608 0.4215 0.0572 1.0000 Uiso R
H47 H 1.0528 0.6115 0.5524 0.0670 1.0000 Uiso R
H48 H 0.8963 0.6433 0.6363 0.0772 1.0000 Uiso R
H49 H 0.6948 0.6595 0.6547 0.0701 1.0000 Uiso R
H50 H 0.4948 0.6581 0.6041 0.0685 1.0000 Uiso R
H51 H 0.3605 0.6224 0.5005 0.0714 1.0000 Uiso R
H52 H 0.3209 0.5830 0.3662 0.0698 1.0000 Uiso R
H53 H 0.4772 0.5404 0.2897 0.0574 1.0000 Uiso R
H54 H 0.7976 0.3045 0.4439 0.0594 1.0000 Uiso R
H55 H 0.8418 0.1805 0.3872 0.0639 1.0000 Uiso R
H56 H 0.8196 0.1596 0.2495 0.0612 1.0000 Uiso R
H57 H 0.7563 0.2627 0.1655 0.0597 1.0000 Uiso R
H58 H 0.5341 0.2905 0.1593 0.0599 1.0000 Uiso R
H59 H 0.4351 0.2716 0.0348 0.0793 1.0000 Uiso R
H60 H 0.4898 0.3450 -0.0788 0.0836 1.0000 Uiso R
H61 H 0.6298 0.4466 -0.0622 0.0821 1.0000 Uiso R
H62 H 0.7087 0.4800 0.0678 0.0777 1.0000 Uiso R
H63 H 0.7490 0.7215 0.1440 0.0662 1.0000 Uiso R
H64 H 0.8326 0.7277 0.0156 0.0689 1.0000 Uiso R
H65 H 0.9520 0.6236 -0.0273 0.0692 1.0000 Uiso R
H66 H 1.0292 0.5293 0.0643 0.0616 1.0000 Uiso R
H67 H 0.9707 0.3468 0.2219 0.0574 1.0000 Uiso R
H68 H 1.1166 0.2545 0.1919 0.0655 1.0000 Uiso R
H69 H 1.3021 0.2973 0.1581 0.0747 1.0000 Uiso R
H70 H 1.3388 0.4328 0.1429 0.0658 1.0000 Uiso R
H71 H 1.1879 0.5262 0.1572 0.0594 1.0000 Uiso R

loop_
_atom_site_aniso_label
_atom_site_aniso_U_11
_atom_site_aniso_U_22
_atom_site_aniso_U_33
_atom_site_aniso_U_23
_atom_site_aniso_U_13
_atom_site_aniso_U_12
Co1 0.04244(14) 0.03927(14) 0.04035(15) -0.00168(9) 0.00309(10) 0.00151(9)
O1 0.0573(8) 0.0429(7) 0.0458(8) -0.0004(6) -0.0035(6) -0.0062(6)
O2 0.0457(7) 0.0478(7) 0.0428(7) 0.0063(5) 0.0048(6) 0.0067(6)
O3 0.0541(8) 0.0452(7) 0.0469(7) -0.0006(6) 0.0070(6) -0.0030(6)
O4 0.0521(7) 0.0416(6) 0.0402(7) -0.0024(5) 0.0041(6) -0.0009(5)
N1 0.0385(7) 0.0445(8) 0.0356(7) 0.0056(6) -0.0015(6) 0.0103(6)
N2 0.0442(8) 0.0446(8) 0.0428(8) 0.0003(7) -0.0003(6) 0.0033(7)
C1 0.0477(10) 0.0509(11) 0.0390(9) 0.0091(8) 0.0074(8) -0.0110(8)
C2 0.0622(11) 0.0474(11) 0.0400(10) -0.0090(8) -0.0070(9) -0.0111(9)
C3 0.0643(13) 0.0439(11) 0.0582(12) -0.0063(9) -0.0128(10) 0.0082(9)
C4 0.0707(13) 0.0457(11) 0.0547(12) -0.0077(9) -0.0098(10) 0.0091(10)
C5 0.0800(15) 0.0431(11) 0.0506(12) -0.0001(9) -0.0004(11) 0.0026(10)
C6 0.0752(13) 0.0460(10) 0.0322(9) 0.0009(7) 0.0011(8) -0.0012(9)
C7 0.0532(11) 0.0477(11) 0.0412(10) -0.0011(8) 0.0075(8) 0.0005(8)
C8 0.0568(11) 0.0451(10) 0.0313(9) -0.0041(7) 0.0032(8) 0.0001(8)
C9 0.0620(12) 0.0358(9) 0.0503(11) -0.0034(8) 0.0143(9) 0.0097(8)
C10 0.0377(10) 0.0559(12) 0.0713(14) -0.0038(10) 0.0099(9) 0.0094(9)
C11 0.0491(12) 0.0575(13) 0.0817(16) -0.0051(11) 0.0048(11) 0.0214(9)
C12 0.0538(11) 0.0518(11) 0.0578(13) 0.0050(9) -0.0032(9) 0.0116(9)
C13 0.0474(10) 0.0516(11) 0.0447(11) 0.0056(9) 0.0092(8) -0.0034(8)
C14 0.0380(8) 0.0539(11) 0.0409(10) -0.0001(8) 0.0045(7) 0.0036(7)
C15 0.0358(8) 0.0534(11) 0.0442(10) 0.0012(8) 0.0040(7) 0.0034(8)
C16 0.0423(9) 0.0507(11) 0.0554(12) -0.0044(9) -0.0144(8) 0.0125(8)
C17 0.0570(11) 0.0456(10) 0.0575(13) -0.0040(9) -0.0100(9) 0.0091(8)
C18 0.0358(9) 0.0527(11) 0.0646(13) -0.0170(9) -0.0122(8) 0.0112(8)
C19 0.0423(9) 0.0571(12) 0.0487(11) -0.0033(9) 0.0018(8) -0.0024(8)
C20 0.0470(10) 0.0466(10) 0.0507(11) -0.0025(8) 0.0034(8) -0.0001(8)
C21 0.0580(11) 0.0407(10) 0.0478(11) 0.0060(8) 0.0004(9) 0.0021(8)
C22 0.0537(10) 0.0440(10) 0.0520(12) -0.0039(8) -0.0018(9) 0.0039(8)
C23 0.0743(15) 0.0729(15) 0.0522(13) -0.0138(11) -0.0115(11) 0.0020(12)
C24 0.0782(15) 0.0661(15) 0.0618(15) -0.0072(11) -0.0301(12) -0.0061(12)
C25 0.0791(16) 0.0730(15) 0.0522(13) 0.0174(11) -0.0287(11) -0.0155(12)
C26 0.0853(16) 0.0643(14) 0.0448(12) 0.0196(10) -0.0274(11) -0.0134(12)
C27 0.0377(9) 0.0522(11) 0.0550(11) 0.0034(9) -0.0100(8) -0.0047(8)
C28 0.0488(12) 0.0660(14) 0.0593(13) 0.0033(10) -0.0106(9) 0.0055(10)
C29 0.0434(11) 0.0759(15) 0.0597(13) 0.0059(11) 0.0084(9) 0.0081(10)
C30 0.0568(12) 0.0674(14) 0.0356(10) -0.0004(9) 0.0084(8) 0.0030(10)
C31 0.0763(14) 0.0544(12) 0.0414(11) 0.0000(9) 0.0043(10) -0.0146(10)
C32 0.0733(13) 0.0646(13) 0.0355(11) 0.0003(9) 0.0068(9) -0.0135(11)
C33 0.0688(13) 0.0495(11) 0.0467(11) 0.0035(9) -0.0026(10) 0.0110(10)
C34 0.0587(13) 0.0655(14) 0.0674(15) 0.0143(12) 0.0061(11) 0.0177(11)
C35 0.0488(11) 0.0575(13) 0.0629(13) 0.0044(10) -0.0086(10) 0.0073(9)
C36 0.0417(10) 0.0505(10) 0.0518(11) 0.0010(9) 0.0107(8) 0.0009(8)
C37 0.0483(10) 0.0480(10) 0.0448(10) 0.0035(8) 0.0043(8) 0.0020(8)
C38 0.0481(10) 0.0527(11) 0.0368(9) 0.0027(8) 0.0063(8) 0.0042(8)

loop_
_atom_type_symbol
_atom_type_scat_dispersion_real
_atom_type_scat_dispersion_imag
_atom_type_scat_Cromer_Mann_a1
_atom_type_scat_Cromer_Mann_b1
_atom_type_scat_Cromer_Mann_a2
_atom_type_scat_Cromer_Mann_b2
_atom_type_scat_Cromer_Mann_a3
_atom_type_scat_Cromer_Mann_b3
_atom_type_scat_Cromer_Mann_a4
_atom_type_scat_Cromer_Mann_b4
_atom_type_scat_Cromer_Mann_c
_atom_type_scat_source
C 0.0033 0.0016 2.3100 20.8439 1.0200 10.2075 1.5886 0.5687 0.8650 51.6512 0.2156 'International Tables Vol C 4.2.6.8 and 6.1.1.4'
H 0.0000 0.0000 0.4930 10.5109 0.3229 26.1257 0.1402 3.1424 0.0408 57.7998 0.0030 'International Tables Vol C 4.2.6.8 and 6.1.1.4'
Co 0.3494 0.9721 12.2841 4.2791 7.3409 0.2784 4.0034 13.5359 2.3488 71.1692 1.0118 'International Tables Vol C 4.2.6.8 and 6.1.1.4'
N 0.0061 0.0033 12.2126 0.0057 3.1322 9.8933 2.0125 28.9975 1.1663 0.5826 -11.5290 'International Tables Vol C 4.2.6.8 and 6.1.1.4'
O 0.0106 0.0060 3.0485 13.2771 2.2868 5.7011 1.5463 0.3239 0.8670 32.9089 0.2508 'International Tables Vol C 4.2.6.8 and 6.1.1.4'

loop_
_geom_angle_atom_site_label_1
_geom_angle_atom_site_label_2
_geom_angle_atom_site_label_3
_geom_angle
_geom_angle_publ_flag
O1 Co1 O2 84.81(6) yes
O1 Co1 O3 171.89(6) yes
O2 Co1 O3 88.91(5) yes
O1 Co1 O4 90.09(5) yes
O2 Co1 O4 86.83(5) yes
O3 Co1 O4 84.43(5) yes
O1 Co1 N1 102.00(6) yes
O2 Co1 N1 172.84(5) yes
O3 Co1 N1 84.49(6) yes
O4 Co1 N1 95.26(6) yes
O1 Co1 N2 99.55(6) yes
O2 Co1 N2 97.14(6) yes
O3 Co1 N2 86.30(6) yes
O4 Co1 N2 169.84(6) yes
N1 Co1 N2 79.71(6) yes
Co1 O1 C2 125.89(12) yes
Co1 O2 C7 127.80(12) yes
Co1 O3 C15 124.06(12) yes
Co1 O4 C20 125.61(13) yes
Co1 N1 C27 130.71(13) yes
Co1 N1 C38 110.23(11) yes
C27 N1 C38 118.39(16) yes
Co1 N2 C36 127.38(13) yes
Co1 N2 C37 110.45(13) yes
C36 N2 C37 122.13(17) yes
C2 C1 C6 119.56(18) yes
C2 C1 C7 123.63(17) yes
C6 C1 C7 116.67(18) yes
C1 C2 O1 122.81(18) yes
C1 C2 C3 121.71(19) yes
O1 C2 C3 115.20(19) yes
C2 C3 C4 117.8(2) yes
C2 C3 H63 121.0 no
C4 C3 H63 121.3 no
C3 C4 C5 120.4(2) yes
C3 C4 H64 119.7 no
C5 C4 H64 119.9 no
C4 C5 C6 122.2(2) yes
C4 C5 H65 118.9 no
C6 C5 H65 119.0 no
C1 C6 C5 117.8(2) yes
C1 C6 H66 121.1 no
C5 C6 H66 121.2 no
C1 C7 O2 120.82(17) yes
C1 C7 C8 124.64(16) yes
O2 C7 C8 114.52(17) yes
C7 C8 C9 124.03(17) yes
C7 C8 C13 118.45(18) yes
C9 C8 C13 117.51(17) yes
C8 C9 C10 119.80(18) yes
C8 C9 H71 120.1 no
C10 C9 H71 120.1 no
C9 C10 C11 121.0(2) yes
C9 C10 H70 119.5 no
C11 C10 H70 119.4 no
C10 C11 C12 119.70(19) yes
C10 C11 H69 120.1 no
C12 C11 H69 120.1 no
C11 C12 C13 120.3(2) yes
C11 C12 H68 119.8 no
C13 C12 H68 119.9 no
C12 C13 C8 121.50(19) yes
C12 C13 H67 119.2 no
C8 C13 H67 119.3 no
C15 C14 C19 121.17(19) yes
C15 C14 C20 119.49(18) yes
C19 C14 C20 119.08(18) yes
C14 C15 O3 125.59(18) yes
C14 C15 C16 115.90(19) yes
O3 C15 C16 118.50(18) yes
C15 C16 C17 121.4(2) yes
C15 C16 H54 119.2 no
C17 C16 H54 119.4 no
C16 C17 C18 121.0(2) yes
C16 C17 H55 119.6 no
C18 C17 H55 119.5 no
C17 C18 C19 119.62(19) yes
C17 C18 H56 120.2 no
C19 C18 H56 120.2 no
C14 C19 C18 120.6(2) yes
C14 C19 H57 119.8 no
C18 C19 H57 119.6 no
C14 C20 O4 125.65(19) yes
C14 C20 C21 118.04(17) yes
O4 C20 C21 115.42(18) yes
C20 C21 C22 124.74(18) yes
C20 C21 C26 114.88(18) yes
C22 C21 C26 120.2(2) yes
C21 C22 C23 120.0(2) yes
C21 C22 H58 120.0 no
C23 C22 H58 120.0 no
C22 C23 C24 120.7(2) yes
C22 C23 H59 119.6 no
C24 C23 H59 119.7 no
C23 C24 C25 118.7(2) yes
C23 C24 H60 120.8 no
C25 C24 H60 120.6 no
C24 C25 C26 121.5(2) yes
C24 C25 H61 119.2 no
C26 C25 H61 119.2 no
C25 C26 C21 118.6(2) yes
C25 C26 H62 120.7 no
C21 C26 H62 120.8 no
N1 C27 C28 122.34(19) yes
N1 C27 H53 118.8 no
C28 C27 H53 118.9 no
C27 C28 C29 118.42(19) yes
C27 C28 H52 120.7 no
C29 C28 H52 120.8 no
C28 C29 C30 119.4(2) yes
C28 C29 H51 120.3 no
C30 C29 H51 120.3 no
C29 C30 C31 118.0(2) yes
C29 C30 C38 120.7(2) yes
C31 C30 C38 121.2(2) yes
C30 C31 C32 117.0(2) yes
C30 C31 H50 121.5 no
C32 C31 H50 121.5 no
C31 C32 C33 120.6(2) yes
C31 C32 H49 119.7 no
C33 C32 H49 119.8 no
C32 C33 C34 119.2(2) yes
C32 C33 C37 122.7(2) yes
C34 C33 C37 118.1(2) yes
C33 C34 C35 120.3(2) yes
C33 C34 H48 119.8 no
C35 C34 H48 120.0 no
C34 C35 C36 119.8(2) yes
C34 C35 H47 120.1 no
C36 C35 H47 120.0 no
C35 C36 N2 117.83(17) yes
C35 C36 H46 121.2 no
N2 C36 H46 121.0 no
C33 C37 N2 121.55(19) yes
C33 C37 C38 117.41(19) yes
N2 C37 C38 120.58(18) yes
C37 C38 C30 120.93(19) yes
C37 C38 N1 118.54(17) yes
C30 C38 N1 120.34(18) yes

loop_
_geom_bond_atom_site_label_1
_geom_bond_atom_site_label_2
_geom_bond_distance
_geom_bond_publ_flag
Co1 O1 1.9895(14) yes
Co1 O2 2.1274(13) yes
Co1 O3 2.0411(14) yes
Co1 O4 2.1011(13) yes
Co1 N1 2.1620(15) yes
Co1 N2 2.1255(16) yes
O1 C2 1.341(2) yes
O2 C7 1.254(2) yes
O3 C15 1.343(2) yes
O4 C20 1.279(2) yes
N1 C27 1.392(2) yes
N1 C38 1.355(2) yes
N2 C36 1.398(2) yes
N2 C37 1.355(2) yes
C1 C2 1.425(3) yes
C1 C6 1.416(3) yes
C1 C7 1.523(3) yes
C2 C3 1.400(3) yes
C3 C4 1.402(3) yes
C3 H63 1.000 no
C4 C5 1.409(3) yes
C4 H64 1.000 no
C5 C6 1.391(3) yes
C5 H65 1.000 no
C6 H66 1.000 no
C7 C8 1.498(3) yes
C8 C9 1.420(3) yes
C8 C13 1.397(3) yes
C9 C10 1.399(3) yes
C9 H71 1.000 no
C10 C11 1.389(3) yes
C10 H70 1.000 no
C11 C12 1.366(3) yes
C11 H69 1.000 no
C12 C13 1.402(3) yes
C12 H68 1.000 no
C13 H67 1.000 no
C14 C15 1.416(3) yes
C14 C19 1.429(3) yes
C14 C20 1.508(3) yes
C15 C16 1.422(3) yes
C16 C17 1.417(3) yes
C16 H54 1.000 no
C17 C18 1.371(3) yes
C17 H55 1.000 no
C18 C19 1.376(3) yes
C18 H56 1.000 no
C19 H57 1.000 no
C20 C21 1.514(3) yes
C21 C22 1.420(3) yes
C21 C26 1.384(3) yes
C22 C23 1.390(3) yes
C22 H58 1.000 no
C23 C24 1.401(4) yes
C23 H59 1.000 no
C24 C25 1.396(3) yes
C24 H60 1.000 no
C25 C26 1.423(3) yes
C25 H61 1.000 no
C26 H62 1.000 no
C27 C28 1.390(3) yes
C27 H53 1.000 no
C28 C29 1.384(3) yes
C28 H52 1.000 no
C29 C30 1.386(3) yes
C29 H51 1.000 no
C30 C31 1.394(3) yes
C30 C38 1.401(3) yes
C31 C32 1.426(3) yes
C31 H50 1.000 no
C32 C33 1.377(3) yes
C32 H49 1.000 no
C33 C34 1.416(3) yes
C33 C37 1.374(3) yes
C34 C35 1.410(3) yes
C34 H48 1.000 no
C35 C36 1.398(3) yes
C35 H47 1.000 no
C36 H46 1.000 no
C37 C38 1.406(3) yes

loop_
_geom_hbond_atom_site_label_D
_geom_hbond_atom_site_label_H
_geom_hbond_atom_site_label_A
_geom_hbond_site_symmetry_A
_geom_hbond_angle_DHA
_geom_hbond_distance_DH
_geom_hbond_distance_HA
_geom_hbond_distance_DA
_geom_hbond_publ_flag
C3 H63 C32 4_564 138 1.00 2.58 3.384(3) yes
C6 H66 C9 . 121 1.00 2.59 3.212(3) yes
C12 H68 O1 3_745 143 1.00 2.55 3.405(3) yes
